data_2012248
loop_
_publ_author_name
'Sarkhel, Sanjay'
Shefali
'Mathad, Vijayvitthal T.'
'Raj, Kanwal'
'Bhaduri, Amiya P.'
'Maulik, Prakas R.'
'Broder, Charlotte K.'
'Howard, Judith A. K.'

_publ_section_title
;
 Cinnamoyl shikonin
;
_journal_issue 10
_journal_name_full 'Acta Crystallographica Section C'
_journal_page_first 1199
_journal_page_last 1200
_journal_paper_doi 10.1107/S0108270101011842
_journal_volume 57
_journal_year 2001
_chemical_formula_moiety 'C25 H22 O6'
_chemical_formula_sum 'C25 H22 O6'
_chemical_formula_weight 418.43
_chemical_melting_point .93E-92
_chemical_name_common 'Cinnamoyl shikonin'
_chemical_name_systematic
;
1-(5,8-dihydro-1,4-dihydroxy-5,8-dioxo-2-naphthyl)-4-methylpent-3-en-1-yl
cinnamate
;
_space_group_IT_number 4
_symmetry_cell_setting monoclinic
_symmetry_space_group_name_Hall 'P 2yb'
_symmetry_space_group_name_H-M 'P 1 21 1'
_cell_angle_alpha 90
_cell_angle_beta 90.7630(10)
_cell_angle_gamma 90
_cell_formula_units_Z 2
_cell_length_a 6.16770(10)
_cell_length_b 15.7416(3)
_cell_length_c 10.5141(2)
_cell_measurement_reflns_used 510
_cell_measurement_temperature 100(2)
_cell_measurement_theta_max 27.35
_cell_measurement_theta_min 4.06
_cell_volume 1020.72(3)
_computing_cell_refinement SMART
_computing_data_collection 'SMART (Bruker, 1998)'
_computing_data_reduction 'SAINT (Bruker, 1998)'
_computing_molecular_graphics
;
NRCVAX (Gabe et al., 1989), ORTEP (Johnson, 1965) and PLUTO (Motherwell &
Clegg, 1978)
;
_computing_publication_material SHELXL97
_computing_structure_refinement 'SHELXL97 (Sheldrick, 1997)'
_computing_structure_solution 'SHELXS86 (Sheldrick, 1990)'
_diffrn_ambient_temperature 100(2)
_diffrn_measurement_device_type 'Bruker SMART CCD area-detector'
_diffrn_measurement_method '\w scan'
_diffrn_radiation_monochromator graphite
_diffrn_radiation_source 'fine-focus sealed tube'
_diffrn_radiation_type MoK\a
_diffrn_radiation_wavelength .71073
_diffrn_reflns_av_R_equivalents .028
_diffrn_reflns_av_sigmaI/netI .036
_diffrn_reflns_limit_h_max 7
_diffrn_reflns_limit_h_min -8
_diffrn_reflns_limit_k_max 20
_diffrn_reflns_limit_k_min -20
_diffrn_reflns_limit_l_max 11
_diffrn_reflns_limit_l_min -13
_diffrn_reflns_number 7463
_diffrn_reflns_theta_full 27.50
_diffrn_reflns_theta_max 27.50
_diffrn_reflns_theta_min 1.94
_diffrn_standards_decay_% 0
_exptl_absorpt_coefficient_mu .097
_exptl_absorpt_correction_T_max 1.000
_exptl_absorpt_correction_T_min .885
_exptl_absorpt_correction_type \y-scan
_exptl_absorpt_process_details '(XPREP; Sheldrick, 1994)'
_exptl_crystal_colour red
_exptl_crystal_density_diffrn 1.361
_exptl_crystal_density_meas ?
_exptl_crystal_description block
_exptl_crystal_F_000 440
_exptl_crystal_size_max .5
_exptl_crystal_size_mid .1
_exptl_crystal_size_min .1
_refine_diff_density_max .25
_refine_diff_density_min -.25
_refine_ls_extinction_method none
_refine_ls_goodness_of_fit_ref 1.093
_refine_ls_hydrogen_treatment mixed
_refine_ls_matrix_type full
_refine_ls_number_parameters 290
_refine_ls_number_reflns 4357
_refine_ls_number_restraints 1
_refine_ls_restrained_S_all 1.093
_refine_ls_R_factor_all .050
_refine_ls_R_factor_gt .041
_refine_ls_shift/su_max .002
_refine_ls_shift/su_mean .000
_refine_ls_structure_factor_coef Fsqd
_refine_ls_weighting_details 'calc w = 1/[\s^2^(Fo^2^)+(0.0219P)^2^+0.7688P] where P=(Fo^2^+2Fc^2^)/3'
_refine_ls_weighting_scheme calc
_refine_ls_wR_factor_ref .096
_reflns_number_gt 4011
_reflns_number_total 4357
_reflns_threshold_expression I>2\s(I)
_cod_data_source_file de1171.cif
_cod_data_source_block I
_cod_depositor_comments
;
The following automatic conversions were performed:
'_symmetry_cell_setting' value 'Monoclinic' changed to 'monoclinic'
according to '/home/saulius/struct/CIF-dictionaries/cif_core.dic'
dictionary named 'cif_core.dic' version 2.4.1 from 2010-06-29.

Automatic conversion script
Id: cif_fix_enum 1527 2010-12-29 10:47:43Z saulius 

The following automatic conversions were performed:

'_symmetry_cell_setting' value 'Monoclinic' changed to 'monoclinic'
according to /home/saulius/struct/CIF-dictionaries/cif_core.dic
dictionary named 'cif_core.dic' version 2.4.1 from 2010-06-29.

Automatic conversion script
Id: cif_fix_values 1715 2011-07-08 13:25:40Z adriana 

The following automatic conversions were performed:

'_exptl_crystal_density_meas' value 'not measured' was changed to '?'
- the value is perceived as not measured.

Automatic conversion script
Id: cif_fix_values 3008 2015-01-20 13:52:24Z robertas 
;
_cod_original_sg_symbol_H-M 'P 21'
_cod_database_code 2012248
_cod_database_fobs_code 2012248

loop_
_symmetry_equiv_pos_as_xyz
'x, y, z'
'-x, y+1/2, -z'

loop_
_atom_site_label
_atom_site_fract_x
_atom_site_fract_y
_atom_site_fract_z
_atom_site_U_iso_or_equiv
_atom_site_adp_type
_atom_site_calc_flag
_atom_site_refinement_flags
_atom_site_occupancy
_atom_site_disorder_assembly
_atom_site_disorder_group
_atom_site_type_symbol
C1 .6313(4) .08045(14) .4190(2) .0173(4) Uani d . 1 . . C
O1 .4586(3) .04035(11) .40111(15) .0225(4) Uani d . 1 . . O
C2 .7810(4) .09387(14) .3125(2) .0198(5) Uani d . 1 . . C
H2 .7436 .0729 .2324 .024 Uiso calc R 1 . . H
C3 .9693(4) .13538(14) .3278(2) .0200(5) Uani d . 1 . . C
H3 1.0606 .1411 .2586 .024 Uiso calc R 1 . . H
C4 1.0356(3) .17213(14) .4512(2) .0165(4) Uani d . 1 . . C
O4 1.2094(3) .21283(10) .46141(15) .0207(3) Uani d . 1 . . O
C5 .9503(3) .19095(13) .67999(19) .0146(4) Uani d . 1 . . C
O5 1.1341(3) .23606(10) .70031(15) .0184(3) Uani d . 1 . . O
H5 1.201(5) .240(2) .629(3) .038(9) Uiso d . 1 . . H
C6 .8138(3) .17673(14) .78492(19) .0147(4) Uani d . 1 . . C
H6 .8546 .1974 .8645 .018 Uiso calc R 1 . . H
C7 .6217(3) .13288(13) .7716(2) .0148(4) Uani d . 1 . . C
C8 .5603(3) .10094(13) .6490(2) .0141(4) Uani d . 1 . . C
O8 .3717(3) .05787(10) .63994(16) .0190(3) Uani d . 1 . . O
H8 .366(5) .038(2) .562(3) .050(10) Uiso d . 1 . . H
C9 .6946(3) .11375(13) .5441(2) .0148(4) Uani d . 1 . . C
C10 .8928(4) .15915(13) .5599(2) .0139(4) Uani d . 1 . . C
C11 .4692(3) .11656(13) .88009(19) .0145(4) Uani d . 1 . . C
H11 .3215 .1316 .8532 .017 Uiso calc R 1 . . H
O11 .5373(2) .17241(10) .98345(14) .0166(3) Uani d . 1 . . O
C12 .4713(4) .02440(14) .9277(2) .0183(4) Uani d . 1 . . C
H12A .3679 .0191 .9960 .022 Uiso calc R 1 . . H
H12B .4230 -.0124 .8590 .022 Uiso calc R 1 . . H
C13 .6898(4) -.00625(15) .9753(2) .0183(4) Uani d . 1 . . C
H13 .8110 .0170 .9367 .022 Uiso calc R 1 . . H
C14 .7272(4) -.06321(14) 1.0671(2) .0176(4) Uani d . 1 . . C
C15 .9552(4) -.08868(17) 1.1043(2) .0264(5) Uani d . 1 . . C
H15A .9738 -.1485 1.0902 .040 Uiso calc R 1 . . H
H15B .9802 -.0761 1.1926 .040 Uiso calc R 1 . . H
H15C 1.0566 -.0576 1.0537 .040 Uiso calc R 1 . . H
C16 .5514(4) -.10676(16) 1.1415(2) .0243(5) Uani d . 1 . . C
H16A .5406 -.0808 1.2238 .036 Uiso calc R 1 . . H
H16B .5865 -.1658 1.1514 .036 Uiso calc R 1 . . H
H16C .4155 -.1013 1.0967 .036 Uiso calc R 1 . . H
C17 .3800(3) .20142(15) 1.06159(19) .0182(4) Uani d . 1 . . C
O17 .1894(3) .18486(13) 1.04712(15) .0268(4) Uani d . 1 . . O
C18 .4685(4) .25339(15) 1.1664(2) .0191(4) Uani d . 1 . . C
H18 .3771 .2668 1.2331 .023 Uiso calc R 1 . . H
C19 .6715(4) .28248(14) 1.1718(2) .0176(4) Uani d . 1 . . C
H19 .7571 .2718 1.1014 .021 Uiso calc R 1 . . H
C20 .7746(4) .32971(14) 1.2774(2) .0172(4) Uani d . 1 . . C
C21 .6812(4) .33297(14) 1.3995(2) .0191(4) Uani d . 1 . . C
H21 .5473 .3078 1.4137 .023 Uiso calc R 1 . . H
C22 .7910(4) .37412(15) 1.4982(2) .0224(5) Uani d . 1 . . C
H22 .7304 .3759 1.5786 .027 Uiso calc R 1 . . H
C23 .9904(4) .41266(15) 1.4776(2) .0252(5) Uani d . 1 . . C
H23 1.0625 .4398 1.5444 .030 Uiso calc R 1 . . H
C24 1.0823(4) .41081(15) 1.3576(2) .0248(5) Uani d . 1 . . C
H24 1.2146 .4373 1.3437 .030 Uiso calc R 1 . . H
C25 .9745(4) .36890(15) 1.2580(2) .0208(5) Uani d . 1 . . C
H25 1.0367 .3671 1.1780 .025 Uiso calc R 1 . . H

loop_
_atom_site_aniso_label
_atom_site_aniso_U_11
_atom_site_aniso_U_22
_atom_site_aniso_U_33
_atom_site_aniso_U_12
_atom_site_aniso_U_13
_atom_site_aniso_U_23
C1 .0221(11) .0135(10) .0164(10) .0031(9) -.0016(8) .0008(8)
O1 .0240(9) .0254(9) .0180(8) -.0034(7) -.0015(7) -.0046(7)
C2 .0292(12) .0180(11) .0120(10) .0035(9) .0006(9) .0001(8)
C3 .0257(12) .0206(11) .0139(10) .0044(9) .0057(9) .0014(9)
C4 .0194(11) .0142(10) .0160(10) .0031(9) .0019(8) .0031(8)
O4 .0202(8) .0217(8) .0202(8) -.0016(7) .0039(6) .0024(6)
C5 .0150(10) .0114(10) .0174(10) .0004(8) -.0006(8) .0009(8)
O5 .0167(8) .0219(8) .0166(7) -.0052(6) .0027(6) -.0011(6)
C6 .0171(10) .0146(10) .0122(9) .0008(8) .0002(8) -.0021(8)
C7 .0146(10) .0144(10) .0153(10) .0019(8) -.0002(8) .0024(8)
C8 .0143(10) .0132(10) .0149(10) .0016(8) -.0012(8) -.0009(8)
O8 .0172(8) .0222(8) .0176(8) -.0035(6) -.0011(6) -.0033(6)
C9 .0161(10) .0123(9) .0161(10) .0022(8) -.0006(8) -.0012(8)
C10 .0173(10) .0137(9) .0108(9) .0011(8) .0023(8) .0013(7)
C11 .0137(10) .0184(10) .0115(9) -.0004(8) -.0012(8) -.0002(8)
O11 .0146(7) .0217(8) .0134(7) -.0007(6) .0023(6) -.0033(6)
C12 .0180(11) .0190(11) .0179(10) -.0033(9) .0008(8) .0032(9)
C13 .0164(11) .0226(11) .0161(10) -.0004(9) .0042(8) .0012(9)
C14 .0174(11) .0180(11) .0174(10) .0013(9) .0025(8) -.0036(8)
C15 .0182(11) .0300(13) .0310(12) .0011(10) -.0001(9) .0119(11)
C16 .0213(11) .0255(12) .0262(12) .0007(10) .0030(9) .0089(10)
C17 .0181(11) .0239(12) .0129(9) .0019(9) .0032(8) .0035(8)
O17 .0160(8) .0456(11) .0189(8) -.0014(8) .0016(6) -.0067(8)
C18 .0204(11) .0231(11) .0140(10) .0038(9) .0019(8) -.0010(8)
C19 .0225(11) .0185(10) .0119(9) .0017(8) .0036(8) .0000(8)
C20 .0209(11) .0138(10) .0168(10) .0028(9) .0008(8) -.0010(9)
C21 .0207(11) .0170(10) .0194(11) .0020(9) .0001(8) .0007(9)
C22 .0339(13) .0180(11) .0154(10) .0038(10) .0021(9) -.0022(9)
C23 .0326(13) .0186(11) .0244(11) .0005(10) -.0055(10) -.0048(10)
C24 .0242(12) .0176(11) .0326(12) -.0033(9) -.0014(10) -.0010(10)
C25 .0233(11) .0199(11) .0192(10) .0004(9) .0024(9) -.0002(9)

loop_
_atom_type_symbol
_atom_type_description
_atom_type_scat_dispersion_real
_atom_type_scat_dispersion_imag
_atom_type_scat_source
C C .0033 .0016 'International Tables Vol C Tables 4.2.6.8 and 6.1.1.4'
H H .0000 .0000 'International Tables Vol C Tables 4.2.6.8 and 6.1.1.4'
O O .0106 .0060 'International Tables Vol C Tables 4.2.6.8 and 6.1.1.4'

loop_
_geom_angle_atom_site_label_1
_geom_angle_atom_site_label_2
_geom_angle_atom_site_label_3
_geom_angle
O1 C1 C9 122.1(2)
O1 C1 C2 119.9(2)
C9 C1 C2 118.0(2)
C3 C2 C1 121.9(2)
C3 C2 H2 119.1
C1 C2 H2 119.1
C2 C3 C4 121.8(2)
C2 C3 H3 119.1
C4 C3 H3 119.1
O4 C4 C10 121.78(19)
O4 C4 C3 120.26(19)
C10 C4 C3 117.96(19)
O5 C5 C10 122.15(18)
O5 C5 C6 117.80(18)
C10 C5 C6 120.05(18)
C5 O5 H5 108(2)
C7 C6 C5 121.37(19)
C7 C6 H6 119.3
C5 C6 H6 119.3
C6 C7 C8 119.01(19)
C6 C7 C11 123.53(18)
C8 C7 C11 117.46(18)
O8 C8 C9 122.29(18)
O8 C8 C7 117.28(18)
C9 C8 C7 120.43(19)
C8 O8 H8 106(2)
C8 C9 C10 119.70(18)
C8 C9 C1 120.14(19)
C10 C9 C1 120.15(19)
C5 C10 C9 119.44(18)
C5 C10 C4 120.37(19)
C9 C10 C4 120.19(18)
O11 C11 C7 106.56(16)
O11 C11 C12 109.04(16)
C7 C11 C12 113.88(18)
O11 C11 H11 109.1
C7 C11 H11 109.1
C12 C11 H11 109.1
C17 O11 C11 116.98(16)
C13 C12 C11 114.42(18)
C13 C12 H12A 108.7
C11 C12 H12A 108.7
C13 C12 H12B 108.7
C11 C12 H12B 108.7
H12A C12 H12B 107.6
C14 C13 C12 126.8(2)
C14 C13 H13 116.6
C12 C13 H13 116.6
C13 C14 C16 124.2(2)
C13 C14 C15 121.1(2)
C16 C14 C15 114.71(19)
C14 C15 H15A 109.5
C14 C15 H15B 109.5
H15A C15 H15B 109.5
C14 C15 H15C 109.5
H15A C15 H15C 109.5
H15B C15 H15C 109.5
C14 C16 H16A 109.5
C14 C16 H16B 109.5
H16A C16 H16B 109.5
C14 C16 H16C 109.5
H16A C16 H16C 109.5
H16B C16 H16C 109.5
O17 C17 O11 123.4(2)
O17 C17 C18 124.3(2)
O11 C17 C18 112.29(18)
C19 C18 C17 124.1(2)
C19 C18 H18 117.9
C17 C18 H18 117.9
C18 C19 C20 126.9(2)
C18 C19 H19 116.5
C20 C19 H19 116.5
C25 C20 C21 119.2(2)
C25 C20 C19 119.09(19)
C21 C20 C19 121.7(2)
C22 C21 C20 119.6(2)
C22 C21 H21 120.2
C20 C21 H21 120.2
C21 C22 C23 120.7(2)
C21 C22 H22 119.7
C23 C22 H22 119.7
C22 C23 C24 120.2(2)
C22 C23 H23 119.9
C24 C23 H23 119.9
C23 C24 C25 119.6(2)
C23 C24 H24 120.2
C25 C24 H24 120.2
C20 C25 C24 120.7(2)
C20 C25 H25 119.6
C24 C25 H25 119.6

loop_
_geom_bond_atom_site_label_1
_geom_bond_atom_site_label_2
_geom_bond_site_symmetry_2
_geom_bond_distance
_geom_bond_publ_flag
C1 O1 . 1.250(3) ?
C1 C9 . 1.464(3) ?
C1 C2 . 1.476(3) ?
C2 C3 . 1.340(3) ?
C2 H2 . .9300 ?
C3 C4 . 1.474(3) ?
C3 H3 . .9300 ?
C4 O4 . 1.252(3) ?
C4 C10 . 1.467(3) ?
C5 O5 . 1.352(3) ?
C5 C10 . 1.400(3) ?
C5 C6 . 1.414(3) ?
O5 H5 . .87(3) ?
C6 C7 . 1.377(3) ?
C6 H6 . .9300 ?
C7 C8 . 1.430(3) ?
C7 C11 . 1.510(3) ?
C8 O8 . 1.349(3) ?
C8 C9 . 1.403(3) ?
O8 H8 . .88(4) ?
C9 C10 . 1.424(3) ?
C11 O11 . 1.455(2) ?
C11 C12 . 1.535(3) ?
C11 H11 . .9800 ?
O11 C17 . 1.358(3) ?
C12 C13 . 1.511(3) ?
C12 H12A . .9700 ?
C12 H12B . .9700 ?
C13 C14 . 1.335(3) ?
C13 H13 . .9300 ?
C14 C16 . 1.510(3) ?
C14 C15 . 1.509(3) ?
C15 H15A . .9600 ?
C15 H15B . .9600 ?
C15 H15C . .9600 ?
C16 H16A . .9600 ?
C16 H16B . .9600 ?
C16 H16C . .9600 ?
C17 O17 . 1.212(3) ?
C17 C18 . 1.472(3) ?
C18 C19 . 1.334(3) ?
C18 H18 . .9300 ?
C19 C20 . 1.474(3) ?
C19 H19 . .9300 ?
C20 C25 . 1.396(3) ?
C20 C21 . 1.415(3) ?
C21 C22 . 1.391(3) ?
C21 H21 . .9300 ?
C22 C23 . 1.391(4) ?
C22 H22 . .9300 ?
C23 C24 . 1.390(4) ?
C23 H23 . .9300 ?
C24 C25 . 1.398(3) ?
C24 H24 . .9300 ?
C25 H25 . .9300 ?

loop_
_geom_hbond_atom_site_label_D
_geom_hbond_atom_site_label_H
_geom_hbond_atom_site_label_A
_geom_hbond_site_symmetry_A
_geom_hbond_distance_DH
_geom_hbond_distance_HA
_geom_hbond_distance_DA
_geom_hbond_angle_DHA
_geom_hbond_publ_flag
O5 H5 O4 . .87(3) 1.81(3) 2.587(2) 148(3) y
O8 H8 O1 . .88(4) 1.79(3) 2.589(2) 150(3) y
C3 H3 O17 1_654 .93 2.469 3.356(3) 160 y
C11 H11 O5 1_455 .98 2.564 3.359(3) 138 y
C16 H16A O1 1_556 .96 2.719 3.631(3) 159 y
C21 H21 O4 1_456 .93 2.619 3.538(3) 170 y

loop_
_geom_torsion_atom_site_label_1
_geom_torsion_atom_site_label_2
_geom_torsion_atom_site_label_3
_geom_torsion_atom_site_label_4
_geom_torsion
_geom_torsion_publ_flag
O1 C1 C2 C3 -179.0(2) ?
C9 C1 C2 C3 -.3(3) yes
C1 C2 C3 C4 -1.7(3) yes
C2 C3 C4 O4 -177.8(2) ?
C2 C3 C4 C10 2.4(3) yes
O5 C5 C6 C7 178.7(2) ?
C10 C5 C6 C7 -.9(3) yes
C5 C6 C7 C8 .3(3) yes
C5 C6 C7 C11 -179.47(19) ?
C6 C7 C8 O8 179.60(19) ?
C11 C7 C8 O8 -.7(3) ?
C6 C7 C8 C9 .3(3) yes
C11 C7 C8 C9 -179.92(19) ?
O8 C8 C9 C10 -179.47(19) ?
C7 C8 C9 C10 -.2(3) yes
O8 C8 C9 C1 .4(3) ?
C7 C8 C9 C1 179.65(19) ?
O1 C1 C9 C8 .2(3) ?
C2 C1 C9 C8 -178.53(19) ?
O1 C1 C9 C10 -179.9(2) ?
C2 C1 C9 C10 1.4(3) yes
O5 C5 C10 C9 -178.60(19) ?
C6 C5 C10 C9 1.0(3) yes
O5 C5 C10 C4 1.6(3) ?
C6 C5 C10 C4 -178.74(19) ?
C8 C9 C10 C5 -.4(3) yes
C1 C9 C10 C5 179.7(2) ?
C8 C9 C10 C4 179.33(19) ?
C1 C9 C10 C4 -.6(3) yes
O4 C4 C10 C5 -1.3(3) ?
C3 C4 C10 C5 178.50(19) ?
O4 C4 C10 C9 178.93(19) ?
C3 C4 C10 C9 -1.3(3) yes
C6 C7 C11 O11 14.0(3) ?
C8 C7 C11 O11 -165.76(17) ?
C6 C7 C11 C12 -106.3(2) ?
C8 C7 C11 C12 74.0(2) ?
C7 C11 O11 C17 148.35(17) yes
C12 C11 O11 C17 -88.3(2) ?
O11 C11 C12 C13 -59.5(2) ?
C7 C11 C12 C13 59.3(2) ?
C11 C12 C13 C14 148.8(2) ?
C12 C13 C14 C16 -.8(4) ?
C12 C13 C14 C15 179.4(2) ?
C11 O11 C17 O17 -1.9(3) ?
C11 O11 C17 C18 176.89(18) yes
O17 C17 C18 C19 -169.2(2) ?
O11 C17 C18 C19 12.0(3) yes
C17 C18 C19 C20 -175.6(2) yes
C18 C19 C20 C25 -168.2(2) ?
C18 C19 C20 C21 14.8(3) ?
C25 C20 C21 C22 -.8(3) yes
C19 C20 C21 C22 176.2(2) ?
C20 C21 C22 C23 .6(3) yes
C21 C22 C23 C24 .3(4) yes
C22 C23 C24 C25 -.9(4) yes
C21 C20 C25 C24 .1(3) yes
C19 C20 C25 C24 -176.9(2) ?
C23 C24 C25 C20 .7(4) yes
C6 C7 C11 C12 -106.3(2) ?
C7 C11 C12 C13 59.3(2) ?
C11 C12 C13 C14 148.8(2) ?
C12 C13 C14 C15 179.4(2) ?
C12 C13 C14 C16 -.8(4) ?

loop_
_cod_related_entry_id
_cod_related_entry_database
_cod_related_entry_code
1 ChemSpider 30652330
